data_4073630
loop_
_publ_author_name
'Bunge, Scott D.'
'Lance, Jacob M.'
'Bertke, Jeffrey A.'

_publ_section_title
;
 Synthesis, Structure, and Reactivity of Alkylzinc Complexes Stabilized
 with 1,1,3,3-Tetramethylguanidine
;
_journal_issue 25
_journal_name_full Organometallics
_journal_page_first 6320
_journal_paper_doi 10.1021/om700501g
_journal_volume 26
_journal_year 2007
_chemical_formula_sum 'C42 H78 N6 O4 Zn2'
_chemical_formula_weight 861.84
_chemical_name_common '[Zn(OEt)(DBP)(H-TMG)]2 (9)'
_chemical_name_systematic
;

 ?

;
_space_group_IT_number 2
_symmetry_cell_setting triclinic
_symmetry_space_group_name_Hall '-P 1'
_symmetry_space_group_name_H-M 'P -1'
_atom_sites_solution_hydrogens geom
_atom_sites_solution_primary direct
_atom_sites_solution_secondary difmap
_audit_creation_method SHELXL-97
_cell_angle_alpha 71.257(6)
_cell_angle_beta 79.161(17)
_cell_angle_gamma 64.983(9)
_cell_formula_units_Z 1
_cell_length_a 9.5000(14)
_cell_length_b 9.805(2)
_cell_length_c 14.350(2)
_cell_measurement_reflns_used 1579
_cell_measurement_temperature 100(2)
_cell_measurement_theta_max 21.09
_cell_measurement_theta_min 2.37
_cell_volume 1144.9(3)
_computing_cell_refinement 'Bruker SMART'
_computing_data_collection 'Bruker SMART'
_computing_data_reduction 'Bruker SAINT'
_computing_molecular_graphics 'Bruker SHELXTL'
_computing_publication_material 'Bruker SHELXTL'
_computing_structure_refinement 'SHELXL-97 (Sheldrick, 1997)'
_computing_structure_solution 'SHELXS-97 (Sheldrick, 1990)'
_diffrn_ambient_temperature 100(2)
_diffrn_measured_fraction_theta_full 0.997
_diffrn_measured_fraction_theta_max 0.997
_diffrn_measurement_device_type 'CCD area detector'
_diffrn_measurement_method 'phi and omega scans'
_diffrn_radiation_monochromator graphite
_diffrn_radiation_source 'fine-focus sealed tube'
_diffrn_radiation_type MoK\a
_diffrn_radiation_wavelength 0.71073
_diffrn_reflns_av_R_equivalents 0.0472
_diffrn_reflns_av_sigmaI/netI 0.0734
_diffrn_reflns_limit_h_max 11
_diffrn_reflns_limit_h_min -11
_diffrn_reflns_limit_k_max 11
_diffrn_reflns_limit_k_min -11
_diffrn_reflns_limit_l_max 17
_diffrn_reflns_limit_l_min -17
_diffrn_reflns_number 9668
_diffrn_reflns_theta_full 25.50
_diffrn_reflns_theta_max 25.50
_diffrn_reflns_theta_min 2.37
_exptl_absorpt_coefficient_mu 1.092
_exptl_absorpt_correction_T_max 0.8802
_exptl_absorpt_correction_T_min 0.7952
_exptl_absorpt_correction_type multi-scan
_exptl_absorpt_process_details SADABS
_exptl_crystal_colour colorless
_exptl_crystal_density_diffrn 1.250
_exptl_crystal_density_meas ?
_exptl_crystal_density_method 'not measured'
_exptl_crystal_description irregular
_exptl_crystal_F_000 464
_exptl_crystal_size_max 0.22
_exptl_crystal_size_mid 0.18
_exptl_crystal_size_min 0.12
_refine_diff_density_max 0.336
_refine_diff_density_min -0.334
_refine_diff_density_rms 0.064
_refine_ls_extinction_method none
_refine_ls_goodness_of_fit_ref 0.763
_refine_ls_hydrogen_treatment constr
_refine_ls_matrix_type full
_refine_ls_number_parameters 255
_refine_ls_number_reflns 4246
_refine_ls_number_restraints 0
_refine_ls_restrained_S_all 0.763
_refine_ls_R_factor_all 0.0643
_refine_ls_R_factor_gt 0.0408
_refine_ls_shift/su_max 0.001
_refine_ls_shift/su_mean 0.000
_refine_ls_structure_factor_coef Fsqd
_refine_ls_weighting_details 'calc w=1/[\s^2^(Fo^2^)+(0.1000P)^2^+0.3581P] where P=(Fo^2^+2Fc^2^)/3'
_refine_ls_weighting_scheme calc
_refine_ls_wR_factor_gt 0.1047
_refine_ls_wR_factor_ref 0.1217
_reflns_number_gt 3214
_reflns_number_total 4246
_reflns_threshold_expression >2sigma(I)
_cod_data_source_file om700501g-file003.cif
_cod_data_source_block jml017_0m
_cod_depositor_comments
;
The following automatic conversions were performed:

'_symmetry_cell_setting' value 'Triclinic' changed to 'triclinic'
according to /home/saulius/struct/CIF-dictionaries/cif_core.dic
dictionary named 'cif_core.dic' version 2.4.1 from
2010-06-29.

'_exptl_absorpt_correction_type' value 'MULTI-SCAN'
changed to 'multi-scan' according to
/home/saulius/struct/CIF-dictionaries/cif_core.dic dictionary named
'cif_core.dic' version 2.4.1 from 2010-06-29.

Automatic conversion script
Id: cif_fix_values 1715 2011-07-08 13:25:40Z adriana 

The following automatic conversions were performed:

'_exptl_crystal_density_meas' value 'not measured' was changed to '?'
- the value is perceived as not measured.

Automatic conversion script
Id: cif_fix_values 3008 2015-01-20 13:52:24Z robertas 
;
_cod_original_sg_symbol_H-M P-1
_cod_database_code 4073630

loop_
_symmetry_equiv_pos_as_xyz
'x, y, z'
'-x, -y, -z'

loop_
_atom_site_label
_atom_site_type_symbol
_atom_site_fract_x
_atom_site_fract_y
_atom_site_fract_z
_atom_site_U_iso_or_equiv
_atom_site_adp_type
_atom_site_occupancy
_atom_site_symmetry_multiplicity
_atom_site_calc_flag
_atom_site_refinement_flags
Zn1 Zn 0.50833(4) 0.42857(4) 0.10872(3) 0.02496(14) Uani 1 1 d .
O1 O 0.6751(3) 0.2465(2) 0.17800(16) 0.0297(5) Uani 1 1 d .
O3 O 0.5432(3) 0.6042(2) 0.00710(16) 0.0278(5) Uani 1 1 d .
N1 N 0.3577(3) 0.4892(3) 0.2195(2) 0.0331(7) Uani 1 1 d .
H1 H 0.3608 0.4071 0.2691 0.040 Uiso 1 1 calc R
N2 N 0.2311(4) 0.6463(4) 0.3278(2) 0.0435(8) Uani 1 1 d .
N3 N 0.1683(3) 0.7371(3) 0.1651(2) 0.0353(7) Uani 1 1 d .
C1 C 0.7169(4) 0.1821(3) 0.2709(2) 0.0258(7) Uani 1 1 d .
C2 C 0.8080(4) 0.2323(4) 0.3105(2) 0.0287(7) Uani 1 1 d .
C3 C 0.8402(4) 0.1667(4) 0.4094(3) 0.0366(8) Uani 1 1 d .
H3 H 0.8984 0.2020 0.4361 0.044 Uiso 1 1 calc R
C4 C 0.7911(4) 0.0526(5) 0.4698(3) 0.0409(9) Uani 1 1 d .
H4 H 0.8112 0.0128 0.5378 0.049 Uiso 1 1 calc R
C5 C 0.7124(4) -0.0025(4) 0.4298(2) 0.0344(8) Uani 1 1 d .
H5 H 0.6809 -0.0833 0.4712 0.041 Uiso 1 1 calc R
C6 C 0.6768(4) 0.0542(4) 0.3318(2) 0.0282(7) Uani 1 1 d .
C7 C 0.5955(4) -0.0193(4) 0.2911(3) 0.0353(8) Uani 1 1 d .
C8 C 0.4276(4) 0.0946(4) 0.2703(3) 0.0440(10) Uani 1 1 d .
H8A H 0.4274 0.1893 0.2193 0.066 Uiso 1 1 calc R
H8B H 0.3729 0.1223 0.3309 0.066 Uiso 1 1 calc R
H8C H 0.3750 0.0452 0.2475 0.066 Uiso 1 1 calc R
C9 C 0.6847(5) -0.0664(4) 0.1991(3) 0.0434(9) Uani 1 1 d .
H9A H 0.6253 -0.1022 0.1703 0.065 Uiso 1 1 calc R
H9B H 0.7860 -0.1511 0.2167 0.065 Uiso 1 1 calc R
H9C H 0.7003 0.0238 0.1510 0.065 Uiso 1 1 calc R
C10 C 0.5852(5) -0.1687(4) 0.3661(3) 0.0426(9) Uani 1 1 d .
H10A H 0.5353 -0.2133 0.3369 0.064 Uiso 1 1 calc R
H10B H 0.5237 -0.1425 0.4255 0.064 Uiso 1 1 calc R
H10C H 0.6902 -0.2452 0.3836 0.064 Uiso 1 1 calc R
C11 C 0.8691(4) 0.3583(4) 0.2488(3) 0.0346(8) Uani 1 1 d .
C12 C 0.9876(6) 0.3695(6) 0.3023(4) 0.0717(15) Uani 1 1 d .
H12A H 1.0254 0.4491 0.2596 0.108 Uiso 1 1 calc R
H12B H 1.0753 0.2681 0.3182 0.108 Uiso 1 1 calc R
H12C H 0.9377 0.3985 0.3633 0.108 Uiso 1 1 calc R
C13 C 0.9459(6) 0.3276(5) 0.1503(3) 0.0641(14) Uani 1 1 d .
H13A H 0.8711 0.3230 0.1140 0.096 Uiso 1 1 calc R
H13B H 1.0362 0.2278 0.1619 0.096 Uiso 1 1 calc R
H13C H 0.9797 0.4121 0.1118 0.096 Uiso 1 1 calc R
C14 C 0.7345(5) 0.5172(4) 0.2319(3) 0.0507(11) Uani 1 1 d .
H14A H 0.7717 0.5978 0.1900 0.076 Uiso 1 1 calc R
H14B H 0.6919 0.5402 0.2953 0.076 Uiso 1 1 calc R
H14C H 0.6532 0.5162 0.1993 0.076 Uiso 1 1 calc R
C15 C 0.2548(4) 0.6198(4) 0.2379(2) 0.0312(8) Uani 1 1 d .
C16 C 0.3417(5) 0.5430(6) 0.4027(3) 0.0619(13) Uani 1 1 d .
H16A H 0.3187 0.4498 0.4359 0.093 Uiso 1 1 calc R
H16B H 0.3337 0.5977 0.4511 0.093 Uiso 1 1 calc R
H16C H 0.4474 0.5118 0.3716 0.093 Uiso 1 1 calc R
C17 C 0.0746(5) 0.7290(6) 0.3666(3) 0.0637(13) Uani 1 1 d .
H17A H 0.0004 0.7673 0.3159 0.096 Uiso 1 1 calc R
H17B H 0.0725 0.8176 0.3852 0.096 Uiso 1 1 calc R
H17C H 0.0459 0.6575 0.4246 0.096 Uiso 1 1 calc R
C18 C 0.1251(5) 0.9014(4) 0.1578(3) 0.0539(11) Uani 1 1 d .
H18A H 0.1712 0.9096 0.2104 0.081 Uiso 1 1 calc R
H18B H 0.0115 0.9533 0.1645 0.081 Uiso 1 1 calc R
H18C H 0.1635 0.9517 0.0935 0.081 Uiso 1 1 calc R
C19 C 0.1461(4) 0.7081(4) 0.0773(3) 0.0403(9) Uani 1 1 d .
H19A H 0.2205 0.7326 0.0242 0.060 Uiso 1 1 calc R
H19B H 0.0398 0.7743 0.0570 0.060 Uiso 1 1 calc R
H19C H 0.1631 0.5979 0.0911 0.060 Uiso 1 1 calc R
C20 C 0.5277(4) 0.7479(4) 0.0196(2) 0.0327(8) Uani 1 1 d .
H20A H 0.5025 0.7457 0.0901 0.039 Uiso 1 1 calc R
H20B H 0.4407 0.8346 -0.0183 0.039 Uiso 1 1 calc R
C21 C 0.6740(5) 0.7770(5) -0.0143(3) 0.0520(11) Uani 1 1 d .
H21A H 0.7596 0.6929 0.0246 0.078 Uiso 1 1 calc R
H21C H 0.6592 0.8774 -0.0055 0.078 Uiso 1 1 calc R
H21B H 0.6990 0.7797 -0.0841 0.078 Uiso 1 1 calc R

loop_
_atom_site_aniso_label
_atom_site_aniso_U_11
_atom_site_aniso_U_22
_atom_site_aniso_U_33
_atom_site_aniso_U_23
_atom_site_aniso_U_13
_atom_site_aniso_U_12
Zn1 0.0290(2) 0.0183(2) 0.0228(2) -0.00527(14) -0.00152(14) -0.00511(15)
O1 0.0357(13) 0.0217(11) 0.0251(12) -0.0051(9) -0.0047(10) -0.0047(10)
O3 0.0360(13) 0.0198(11) 0.0272(12) -0.0045(9) -0.0049(10) -0.0105(9)
N1 0.0405(17) 0.0215(14) 0.0259(15) -0.0037(11) 0.0038(12) -0.0058(12)
N2 0.0394(18) 0.052(2) 0.0309(17) -0.0229(15) 0.0026(14) -0.0043(15)
N3 0.0404(17) 0.0245(15) 0.0314(16) -0.0085(12) -0.0011(13) -0.0036(13)
C1 0.0252(16) 0.0204(15) 0.0244(16) -0.0086(13) 0.0008(13) -0.0009(13)
C2 0.0223(16) 0.0268(17) 0.0316(18) -0.0102(14) -0.0005(13) -0.0034(13)
C3 0.0343(19) 0.042(2) 0.034(2) -0.0125(16) -0.0060(16) -0.0124(16)
C4 0.044(2) 0.052(2) 0.0228(18) -0.0069(17) -0.0043(16) -0.0164(18)
C5 0.037(2) 0.0313(18) 0.0275(18) -0.0051(15) 0.0030(15) -0.0104(15)
C6 0.0281(17) 0.0238(16) 0.0273(17) -0.0096(14) -0.0010(14) -0.0035(13)
C7 0.045(2) 0.0231(17) 0.0344(19) -0.0060(14) -0.0070(16) -0.0092(15)
C8 0.045(2) 0.0299(19) 0.060(3) -0.0060(18) -0.0151(19) -0.0163(17)
C9 0.063(3) 0.0283(19) 0.036(2) -0.0082(16) -0.0057(19) -0.0149(18)
C10 0.051(2) 0.0305(19) 0.045(2) -0.0092(17) -0.0007(18) -0.0161(17)
C11 0.0334(19) 0.0283(18) 0.040(2) -0.0081(15) -0.0060(16) -0.0095(15)
C12 0.062(3) 0.081(4) 0.078(4) 0.011(3) -0.028(3) -0.047(3)
C13 0.075(3) 0.056(3) 0.071(3) -0.031(2) 0.034(3) -0.040(2)
C14 0.057(3) 0.028(2) 0.068(3) -0.0149(19) -0.010(2) -0.0136(18)
C15 0.0319(18) 0.0318(18) 0.0274(18) -0.0118(14) 0.0021(14) -0.0091(15)
C16 0.059(3) 0.083(3) 0.034(2) -0.026(2) -0.005(2) -0.010(2)
C17 0.047(3) 0.082(3) 0.047(3) -0.037(2) 0.008(2) -0.001(2)
C18 0.058(3) 0.029(2) 0.063(3) -0.017(2) 0.001(2) -0.0045(18)
C19 0.037(2) 0.043(2) 0.032(2) -0.0080(16) -0.0075(16) -0.0073(17)
C20 0.046(2) 0.0242(17) 0.0289(18) -0.0074(14) -0.0034(16) -0.0144(15)
C21 0.071(3) 0.061(3) 0.042(2) -0.014(2) 0.003(2) -0.045(2)

loop_
_atom_type_symbol
_atom_type_description
_atom_type_scat_dispersion_real
_atom_type_scat_dispersion_imag
_atom_type_scat_source
C C 0.0033 0.0016 'International Tables Vol C Tables 4.2.6.8 and 6.1.1.4'
H H 0.0000 0.0000 'International Tables Vol C Tables 4.2.6.8 and 6.1.1.4'
N N 0.0061 0.0033 'International Tables Vol C Tables 4.2.6.8 and 6.1.1.4'
O O 0.0106 0.0060 'International Tables Vol C Tables 4.2.6.8 and 6.1.1.4'
Zn Zn 0.2839 1.4301 'International Tables Vol C Tables 4.2.6.8 and 6.1.1.4'

loop_
_geom_angle_atom_site_label_1
_geom_angle_atom_site_label_2
_geom_angle_atom_site_label_3
_geom_angle
_geom_angle_site_symmetry_1
_geom_angle_site_symmetry_3
O1 Zn1 O3 112.12(9) . 2_665
O1 Zn1 O3 123.05(10) . .
O3 Zn1 O3 81.58(9) 2_665 .
O1 Zn1 N1 101.75(10) . .
O3 Zn1 N1 124.86(11) 2_665 .
O3 Zn1 N1 114.63(10) . .
O1 Zn1 Zn1 127.51(7) . 2_665
O3 Zn1 Zn1 40.79(6) 2_665 2_665
O3 Zn1 Zn1 40.78(6) . 2_665
N1 Zn1 Zn1 130.74(8) . 2_665
C1 O1 Zn1 136.24(19) . .
C20 O3 Zn1 127.20(19) . 2_665
C20 O3 Zn1 127.29(19) . .
Zn1 O3 Zn1 98.42(9) 2_665 .
C15 N1 Zn1 136.6(2) . .
C15 N1 H1 111.7 . .
Zn1 N1 H1 111.7 . .
C15 N2 C16 119.7(3) . .
C15 N2 C17 121.0(3) . .
C16 N2 C17 114.5(3) . .
C15 N3 C19 121.5(3) . .
C15 N3 C18 122.4(3) . .
C19 N3 C18 114.5(3) . .
O1 C1 C2 121.5(3) . .
O1 C1 C6 119.9(3) . .
C2 C1 C6 118.5(3) . .
C3 C2 C1 118.7(3) . .
C3 C2 C11 118.6(3) . .
C1 C2 C11 122.7(3) . .
C4 C3 C2 122.6(3) . .
C4 C3 H3 118.7 . .
C2 C3 H3 118.7 . .
C3 C4 C5 118.5(3) . .
C3 C4 H4 120.8 . .
C5 C4 H4 120.8 . .
C4 C5 C6 123.1(3) . .
C4 C5 H5 118.5 . .
C6 C5 H5 118.5 . .
C5 C6 C1 118.3(3) . .
C5 C6 C7 120.0(3) . .
C1 C6 C7 121.7(3) . .
C9 C7 C8 111.3(3) . .
C9 C7 C6 110.8(3) . .
C8 C7 C6 109.9(3) . .
C9 C7 C10 106.8(3) . .
C8 C7 C10 106.0(3) . .
C6 C7 C10 112.0(3) . .
C7 C8 H8A 109.5 . .
C7 C8 H8B 109.5 . .
H8A C8 H8B 109.5 . .
C7 C8 H8C 109.5 . .
H8A C8 H8C 109.5 . .
H8B C8 H8C 109.5 . .
C7 C9 H9A 109.5 . .
C7 C9 H9B 109.5 . .
H9A C9 H9B 109.5 . .
C7 C9 H9C 109.5 . .
H9A C9 H9C 109.5 . .
H9B C9 H9C 109.5 . .
C7 C10 H10A 109.5 . .
C7 C10 H10B 109.5 . .
H10A C10 H10B 109.5 . .
C7 C10 H10C 109.5 . .
H10A C10 H10C 109.5 . .
H10B C10 H10C 109.5 . .
C14 C11 C13 110.0(3) . .
C14 C11 C12 105.7(3) . .
C13 C11 C12 108.1(4) . .
C14 C11 C2 109.0(3) . .
C13 C11 C2 111.5(3) . .
C12 C11 C2 112.4(3) . .
C11 C12 H12A 109.5 . .
C11 C12 H12B 109.5 . .
H12A C12 H12B 109.5 . .
C11 C12 H12C 109.5 . .
H12A C12 H12C 109.5 . .
H12B C12 H12C 109.5 . .
C11 C13 H13A 109.5 . .
C11 C13 H13B 109.5 . .
H13A C13 H13B 109.5 . .
C11 C13 H13C 109.5 . .
H13A C13 H13C 109.5 . .
H13B C13 H13C 109.5 . .
C11 C14 H14A 109.5 . .
C11 C14 H14B 109.5 . .
H14A C14 H14B 109.5 . .
C11 C14 H14C 109.5 . .
H14A C14 H14C 109.5 . .
H14B C14 H14C 109.5 . .
N1 C15 N2 123.0(3) . .
N1 C15 N3 120.3(3) . .
N2 C15 N3 116.8(3) . .
N2 C16 H16A 109.5 . .
N2 C16 H16B 109.5 . .
H16A C16 H16B 109.5 . .
N2 C16 H16C 109.5 . .
H16A C16 H16C 109.5 . .
H16B C16 H16C 109.5 . .
N2 C17 H17A 109.5 . .
N2 C17 H17B 109.5 . .
H17A C17 H17B 109.5 . .
N2 C17 H17C 109.5 . .
H17A C17 H17C 109.5 . .
H17B C17 H17C 109.5 . .
N3 C18 H18A 109.5 . .
N3 C18 H18B 109.5 . .
H18A C18 H18B 109.5 . .
N3 C18 H18C 109.5 . .
H18A C18 H18C 109.5 . .
H18B C18 H18C 109.5 . .
N3 C19 H19A 109.5 . .
N3 C19 H19B 109.5 . .
H19A C19 H19B 109.5 . .
N3 C19 H19C 109.5 . .
H19A C19 H19C 109.5 . .
H19B C19 H19C 109.5 . .
O3 C20 C21 111.4(3) . .
O3 C20 H20A 109.3 . .
C21 C20 H20A 109.3 . .
O3 C20 H20B 109.3 . .
C21 C20 H20B 109.3 . .
H20A C20 H20B 108.0 . .
C20 C21 H21A 109.5 . .
C20 C21 H21C 109.5 . .
H21A C21 H21C 109.5 . .
C20 C21 H21B 109.5 . .
H21A C21 H21B 109.5 . .
H21C C21 H21B 109.5 . .

loop_
_geom_bond_atom_site_label_1
_geom_bond_atom_site_label_2
_geom_bond_distance
_geom_bond_site_symmetry_2
Zn1 O1 1.935(2) .
Zn1 O3 1.971(2) 2_665
Zn1 O3 1.972(2) .
Zn1 N1 1.990(3) .
Zn1 Zn1 2.9853(8) 2_665
O1 C1 1.334(4) .
O3 C20 1.421(4) .
O3 Zn1 1.971(2) 2_665
N1 C15 1.314(4) .
N1 H1 0.8800 .
N2 C15 1.356(4) .
N2 C16 1.453(5) .
N2 C17 1.461(5) .
N3 C15 1.357(4) .
N3 C19 1.448(4) .
N3 C18 1.456(5) .
C1 C2 1.428(5) .
C1 C6 1.434(5) .
C2 C3 1.389(5) .
C2 C11 1.535(5) .
C3 C4 1.373(5) .
C3 H3 0.9500 .
C4 C5 1.373(5) .
C4 H4 0.9500 .
C5 C6 1.385(5) .
C5 H5 0.9500 .
C6 C7 1.540(5) .
C7 C9 1.521(5) .
C7 C8 1.528(5) .
C7 C10 1.544(5) .
C8 H8A 0.9800 .
C8 H8B 0.9800 .
C8 H8C 0.9800 .
C9 H9A 0.9800 .
C9 H9B 0.9800 .
C9 H9C 0.9800 .
C10 H10A 0.9800 .
C10 H10B 0.9800 .
C10 H10C 0.9800 .
C11 C14 1.520(5) .
C11 C13 1.523(5) .
C11 C12 1.533(6) .
C12 H12A 0.9800 .
C12 H12B 0.9800 .
C12 H12C 0.9800 .
C13 H13A 0.9800 .
C13 H13B 0.9800 .
C13 H13C 0.9800 .
C14 H14A 0.9800 .
C14 H14B 0.9800 .
C14 H14C 0.9800 .
C16 H16A 0.9800 .
C16 H16B 0.9800 .
C16 H16C 0.9800 .
C17 H17A 0.9800 .
C17 H17B 0.9800 .
C17 H17C 0.9800 .
C18 H18A 0.9800 .
C18 H18B 0.9800 .
C18 H18C 0.9800 .
C19 H19A 0.9800 .
C19 H19B 0.9800 .
C19 H19C 0.9800 .
C20 C21 1.497(5) .
C20 H20A 0.9900 .
C20 H20B 0.9900 .
C21 H21A 0.9800 .
C21 H21C 0.9800 .
C21 H21B 0.9800 .
